data_4072154
loop_
_publ_author_name
'Graves, Christopher R.'
'Schelter, Eric J.'
'Cantat, Thibault'
'Scott, Brian L.'
'Kiplinger, Jaqueline L.'

_publ_section_title
;
 A Mild Protocol To Generate Uranium(IV) Mixed-Ligand Metallocene
 Complexes using Copper(I) Iodide
;
_journal_issue 20
_journal_name_full Organometallics
_journal_page_first 5371
_journal_paper_doi 10.1021/om800622g
_journal_volume 27
_journal_year 2008
_chemical_formula_sum 'C26 H48 N Si2 U'
_chemical_formula_weight 668.86
_chemical_name_systematic
; 
 ? 
;
_space_group_IT_number 11
_symmetry_cell_setting monoclinic
_symmetry_space_group_name_Hall '-P 2yb'
_symmetry_space_group_name_H-M 'P 1 21/m 1'
_atom_sites_solution_hydrogens geom
_atom_sites_solution_primary direct
_atom_sites_solution_secondary difmap
_audit_creation_method SHELXL-97
_cell_angle_alpha 90.00
_cell_angle_beta 110.86
_cell_angle_gamma 90.00
_cell_formula_units_Z 2
_cell_length_a 8.753(3)
_cell_length_b 15.573(5)
_cell_length_c 11.017(3)
_cell_measurement_temperature 120(1)
_cell_volume 1403.3(8)
_computing_cell_refinement 'SAINT+, v. 7.06 (Bruker AXS, 2001)'
_computing_data_collection 'APEX II, v. 1.08 (Bruker AXS, 2003)'
_computing_data_reduction 'SAINT+, v. 7.06 (Bruker AXS, 2001)'
_computing_molecular_graphics 'SHELXTL, v. 6.10, (Bruker AXS, 2000)'
_computing_publication_material 'SHELXTL, v. 6.10, (Bruker AXS, 2000)'
_computing_structure_refinement 'SHELXL-97 (Sheldrick, 1997)'
_computing_structure_solution 'SHELXS-97 (Sheldrick, 1990)'
_diffrn_ambient_temperature 120(1)
_diffrn_measured_fraction_theta_full 0.998
_diffrn_measured_fraction_theta_max 0.997
_diffrn_measurement_device_type 'Bruker D8 with APEXII CCD'
_diffrn_measurement_method '\w scans'
_diffrn_radiation_monochromator graphite
_diffrn_radiation_source 'fine-focus sealed tube'
_diffrn_radiation_type MoK\a
_diffrn_radiation_wavelength 0.71073
_diffrn_reflns_av_R_equivalents 0.1106
_diffrn_reflns_av_sigmaI/netI 0.1235
_diffrn_reflns_limit_h_max 10
_diffrn_reflns_limit_h_min -10
_diffrn_reflns_limit_k_max 18
_diffrn_reflns_limit_k_min -18
_diffrn_reflns_limit_l_max 13
_diffrn_reflns_limit_l_min -13
_diffrn_reflns_number 13583
_diffrn_reflns_theta_full 25.00
_diffrn_reflns_theta_max 25.37
_diffrn_reflns_theta_min 1.98
_diffrn_standards_decay_% 0
_diffrn_standards_interval_count 0
_diffrn_standards_interval_time 0
_diffrn_standards_number 0
_exptl_absorpt_coefficient_mu 5.882
_exptl_absorpt_correction_T_max 0.7988
_exptl_absorpt_correction_T_min 0.5908
_exptl_absorpt_correction_type multi-scan
_exptl_absorpt_process_details 'TWINABS v. 1.05'
_exptl_crystal_colour orange
_exptl_crystal_density_diffrn 1.583
_exptl_crystal_density_method 'not measured'
_exptl_crystal_description 'square plate'
_exptl_crystal_F_000 662
_exptl_crystal_size_max 0.10
_exptl_crystal_size_mid 0.10
_exptl_crystal_size_min 0.04
_refine_diff_density_max 3.878
_refine_diff_density_min -3.194
_refine_diff_density_rms 0.300
_refine_ls_extinction_method none
_refine_ls_goodness_of_fit_ref 1.539
_refine_ls_hydrogen_treatment constr
_refine_ls_matrix_type full
_refine_ls_number_parameters 87
_refine_ls_number_reflns 2672
_refine_ls_number_restraints 19
_refine_ls_restrained_S_all 1.538
_refine_ls_R_factor_all 0.1049
_refine_ls_R_factor_gt 0.0787
_refine_ls_shift/su_max 0.000
_refine_ls_shift/su_mean 0.000
_refine_ls_structure_factor_coef Fsqd
_refine_ls_weighting_details 'calc w=1/[\s^2^(Fo^2^)+(0.0708P)^2^+0.0000P] where P=(Fo^2^+2Fc^2^)/3'
_refine_ls_weighting_scheme calc
_refine_ls_wR_factor_gt 0.2064
_refine_ls_wR_factor_ref 0.2123
_reflns_number_gt 2052
_reflns_number_total 2672
_reflns_threshold_expression >2sigma(I)
_cod_data_source_file om800622g_si_001.cif
_cod_data_source_block apx436_hklf4_50
_cod_original_cell_volume 1403.2(7)
_cod_original_sg_symbol_H-M 'P 21/m'
_cod_database_code 4072154

loop_
_symmetry_equiv_pos_as_xyz
'x, y, z'
'-x, y+1/2, -z'
'-x, -y, -z'
'x, -y-1/2, z'

loop_
_atom_site_label
_atom_site_type_symbol
_atom_site_fract_x
_atom_site_fract_y
_atom_site_fract_z
_atom_site_U_iso_or_equiv
_atom_site_adp_type
_atom_site_occupancy
_atom_site_symmetry_multiplicity
_atom_site_calc_flag
_atom_site_refinement_flags
_atom_site_disorder_assembly
_atom_site_disorder_group
U1 U 0.39402(10) 0.2500 0.77792(9) 0.0239(3) Uani 1 2 d S . .
Si1 Si 0.2778(8) 0.2500 0.4215(7) 0.045(2) Uani 1 2 d SD . .
Si2 Si 0.0519(7) 0.2500 0.5752(7) 0.0323(16) Uani 1 2 d SD . .
N1 N 0.2418(9) 0.2500 0.5679(7) 0.052(6) Uani 1 2 d SD . .
C1 C 0.6063(9) 0.1244 0.9358(7) 0.049(3) Uani 0.50 1 d PR A 1
C2 C 0.5971(9) 0.0933 0.8075(7) 0.049(3) Uani 0.50 1 d PR A 1
C3 C 0.4371(9) 0.0631 0.7416(7) 0.049(3) Uani 0.50 1 d PR A 1
C4 C 0.3486(9) 0.0741 0.8273(7) 0.049(3) Uani 0.50 1 d PR A 1
C5 C 0.4545(9) 0.1127 0.9454(7) 0.049(3) Uani 0.50 1 d PR A 1
C6 C 0.7543(9) 0.1641 1.0397(7) 0.049(3) Uani 0.50 1 d PR A 1
H6A H 0.8448 0.1651 1.0098 0.073 Uiso 0.50 1 calc PR A 1
H6B H 0.7828 0.1307 1.1178 0.073 Uiso 0.50 1 calc PR A 1
H6C H 0.7287 0.2217 1.0571 0.073 Uiso 0.50 1 calc PR A 1
C7 C 0.7346(9) 0.0964 0.7494(7) 0.049(3) Uani 0.50 1 d PR A 1
H7A H 0.8323 0.1194 0.8127 0.073 Uiso 0.50 1 calc PR A 1
H7B H 0.7008 0.1323 0.6736 0.073 Uiso 0.50 1 calc PR A 1
H7C H 0.7557 0.0394 0.7261 0.073 Uiso 0.50 1 calc PR A 1
C8 C 0.3737(9) 0.0274 0.6024(7) 0.049(3) Uani 0.50 1 d PR A 1
H8A H 0.2611 0.0110 0.5792 0.073 Uiso 0.50 1 calc PR A 1
H8B H 0.4372 -0.0219 0.5976 0.073 Uiso 0.50 1 calc PR A 1
H8C H 0.3830 0.0707 0.5434 0.073 Uiso 0.50 1 calc PR A 1
C9 C 0.1746(9) 0.0486 0.7955(7) 0.049(3) Uani 0.50 1 d PR A 1
H9A H 0.1413 0.0620 0.8675 0.073 Uiso 0.50 1 calc PR A 1
H9B H 0.1633 -0.0120 0.7787 0.073 Uiso 0.50 1 calc PR A 1
H9C H 0.1070 0.0793 0.7199 0.073 Uiso 0.50 1 calc PR A 1
C10 C 0.4141(9) 0.1330 1.0593(7) 0.049(3) Uani 0.50 1 d PR A 1
H10A H 0.3015 0.1193 1.0425 0.073 Uiso 0.50 1 calc PR A 1
H10B H 0.4318 0.1931 1.0785 0.073 Uiso 0.50 1 calc PR A 1
H10C H 0.4825 0.1001 1.1321 0.073 Uiso 0.50 1 calc PR A 1
C1' C 0.6377(9) 0.1256 0.9140(7) 0.040(3) Uani 0.50 1 d PR A 2
C2' C 0.5355(9) 0.0881 0.7956(7) 0.040(3) Uani 0.50 1 d PR A 2
C3' C 0.3792(9) 0.0744 0.8036(7) 0.040(3) Uani 0.50 1 d PR A 2
C4' C 0.3848(9) 0.1035 0.9270(7) 0.040(3) Uani 0.50 1 d PR A 2
C5' C 0.5445(9) 0.1351 0.9952(7) 0.040(3) Uani 0.50 1 d PR A 2
C6' C 0.8143(9) 0.1509 0.9477(7) 0.040(3) Uani 0.50 1 d PR A 2
H6'1 H 0.8484 0.1377 0.8760 0.059 Uiso 0.50 1 calc PR A 2
H6'2 H 0.8809 0.1197 1.0231 0.059 Uiso 0.50 1 calc PR A 2
H6'3 H 0.8261 0.2114 0.9653 0.059 Uiso 0.50 1 calc PR A 2
C7' C 0.5845(9) 0.0665 0.6812(7) 0.040(3) Uani 0.50 1 d PR A 2
H7'1 H 0.6968 0.0821 0.7004 0.059 Uiso 0.50 1 calc PR A 2
H7'2 H 0.5166 0.0977 0.6063 0.059 Uiso 0.50 1 calc PR A 2
H7'3 H 0.5713 0.0060 0.6641 0.059 Uiso 0.50 1 calc PR A 2
C8' C 0.2328(9) 0.0357 0.6993(7) 0.040(3) Uani 0.50 1 d PR A 2
H8'1 H 0.2612 0.0214 0.6252 0.059 Uiso 0.50 1 calc PR A 2
H8'2 H 0.1447 0.0764 0.6742 0.059 Uiso 0.50 1 calc PR A 2
H8'3 H 0.1994 -0.0153 0.7320 0.059 Uiso 0.50 1 calc PR A 2
C9' C 0.2453(9) 0.1011 0.9769(7) 0.040(3) Uani 0.50 1 d PR A 2
H9'1 H 0.2807 0.1246 1.0631 0.059 Uiso 0.50 1 calc PR A 2
H9'2 H 0.2106 0.0428 0.9786 0.059 Uiso 0.50 1 calc PR A 2
H9'3 H 0.1558 0.1345 0.9207 0.059 Uiso 0.50 1 calc PR A 2
C10' C 0.6047(9) 0.1723 1.1304(7) 0.040(3) Uani 0.50 1 d PR A 2
H10D H 0.5178 0.1715 1.1643 0.059 Uiso 0.50 1 calc PR A 2
H10E H 0.6400 0.2304 1.1275 0.059 Uiso 0.50 1 calc PR A 2
H10F H 0.6947 0.1387 1.1854 0.059 Uiso 0.50 1 calc PR A 2
C11 C 0.500(2) 0.2500 0.453(3) 0.046(7) Uani 1 2 d SD . .
H11A H 0.5173 0.2500 0.3717 0.069 Uiso 1 2 calc SR A .
H11B H 0.5484 0.1997 0.5015 0.069 Uiso 0.50 1 calc PR . .
H11C H 0.5484 0.3003 0.5015 0.069 Uiso 0.50 1 calc PR . .
C12 C 0.154(4) 0.181(3) 0.283(4) 0.057(12) Uani 0.50 1 d PDU . 1
H12A H 0.0405 0.1850 0.2735 0.086 Uiso 0.50 1 calc PR . 1
H12B H 0.1896 0.1228 0.2998 0.086 Uiso 0.50 1 calc PR . 1
H12C H 0.1671 0.2006 0.2048 0.086 Uiso 0.50 1 calc PR . 1
C12' C 0.242(5) 0.1380(16) 0.348(4) 0.055(12) Uani 0.50 1 d PDU . 2
H12D H 0.1283 0.1236 0.3231 0.083 Uiso 0.50 1 calc PR . 2
H12E H 0.3064 0.0973 0.4107 0.083 Uiso 0.50 1 calc PR . 2
H12F H 0.2730 0.1367 0.2727 0.083 Uiso 0.50 1 calc PR . 2
C13 C -0.076(2) 0.1557(14) 0.494(2) 0.064(7) Uani 1 1 d D . .
H13A H -0.0953 0.1570 0.4028 0.097 Uiso 1 1 calc R A .
H13B H -0.1792 0.1581 0.5071 0.097 Uiso 1 1 calc R . .
H13C H -0.0206 0.1035 0.5310 0.097 Uiso 1 1 calc R . .
C14 C 0.095(3) 0.2500 0.7510(17) 0.043(8) Uani 1 2 d SD . .
H14A H 0.0597 0.1986 0.7829 0.052 Uiso 0.50 1 calc PR . .
H14B H 0.0597 0.3014 0.7829 0.052 Uiso 0.50 1 calc PR . .

loop_
_atom_site_aniso_label
_atom_site_aniso_U_11
_atom_site_aniso_U_22
_atom_site_aniso_U_33
_atom_site_aniso_U_23
_atom_site_aniso_U_13
_atom_site_aniso_U_12
U1 0.0262(5) 0.0222(5) 0.0221(5) 0.000 0.0073(3) 0.000
Si1 0.028(4) 0.078(6) 0.027(4) 0.000 0.008(3) 0.000
Si2 0.021(3) 0.036(4) 0.038(4) 0.000 0.007(3) 0.000
N1 0.082(18) 0.033(15) 0.020(14) 0.000 -0.008(11) 0.000
C1 0.042(7) 0.053(9) 0.050(9) -0.004(7) 0.014(6) -0.010(6)
C2 0.042(7) 0.053(9) 0.050(9) -0.004(7) 0.014(6) -0.010(6)
C3 0.042(7) 0.053(9) 0.050(9) -0.004(7) 0.014(6) -0.010(6)
C4 0.042(7) 0.053(9) 0.050(9) -0.004(7) 0.014(6) -0.010(6)
C5 0.042(7) 0.053(9) 0.050(9) -0.004(7) 0.014(6) -0.010(6)
C6 0.042(7) 0.053(9) 0.050(9) -0.004(7) 0.014(6) -0.010(6)
C7 0.042(7) 0.053(9) 0.050(9) -0.004(7) 0.014(6) -0.010(6)
C8 0.042(7) 0.053(9) 0.050(9) -0.004(7) 0.014(6) -0.010(6)
C9 0.042(7) 0.053(9) 0.050(9) -0.004(7) 0.014(6) -0.010(6)
C10 0.042(7) 0.053(9) 0.050(9) -0.004(7) 0.014(6) -0.010(6)
C1' 0.053(7) 0.031(7) 0.030(7) 0.005(6) 0.009(5) 0.006(5)
C2' 0.053(7) 0.031(7) 0.030(7) 0.005(6) 0.009(5) 0.006(5)
C3' 0.053(7) 0.031(7) 0.030(7) 0.005(6) 0.009(5) 0.006(5)
C4' 0.053(7) 0.031(7) 0.030(7) 0.005(6) 0.009(5) 0.006(5)
C5' 0.053(7) 0.031(7) 0.030(7) 0.005(6) 0.009(5) 0.006(5)
C6' 0.053(7) 0.031(7) 0.030(7) 0.005(6) 0.009(5) 0.006(5)
C7' 0.053(7) 0.031(7) 0.030(7) 0.005(6) 0.009(5) 0.006(5)
C8' 0.053(7) 0.031(7) 0.030(7) 0.005(6) 0.009(5) 0.006(5)
C9' 0.053(7) 0.031(7) 0.030(7) 0.005(6) 0.009(5) 0.006(5)
C10' 0.053(7) 0.031(7) 0.030(7) 0.005(6) 0.009(5) 0.006(5)
C11 0.018(13) 0.058(19) 0.07(2) 0.000 0.023(13) 0.000
C12 0.033(19) 0.04(2) 0.07(3) -0.02(2) -0.016(18) 0.002(16)
C12' 0.07(3) 0.09(3) 0.02(2) -0.01(2) 0.029(19) 0.01(2)
C13 0.046(12) 0.094(19) 0.064(16) -0.036(14) 0.033(11) -0.029(12)
C14 0.066(18) 0.027(14) 0.07(2) 0.000 0.065(17) 0.000

loop_
_atom_type_symbol
_atom_type_description
_atom_type_scat_dispersion_real
_atom_type_scat_dispersion_imag
_atom_type_scat_source
C C 0.0033 0.0016 'International Tables Vol C Tables 4.2.6.8 and 6.1.1.4'
H H 0.0000 0.0000 'International Tables Vol C Tables 4.2.6.8 and 6.1.1.4'
N N 0.0061 0.0033 'International Tables Vol C Tables 4.2.6.8 and 6.1.1.4'
Si Si 0.0817 0.0704 'International Tables Vol C Tables 4.2.6.8 and 6.1.1.4'
U U -9.6767 9.6646 'International Tables Vol C Tables 4.2.6.8 and 6.1.1.4'

loop_
_geom_angle_atom_site_label_1
_geom_angle_atom_site_label_2
_geom_angle_atom_site_label_3
_geom_angle
_geom_angle_site_symmetry_1
_geom_angle_site_symmetry_3
N1 U1 C14 70.5(4) . .
N1 U1 C5 126.85(15) . .
C14 U1 C5 91.3(3) . .
N1 U1 C5 126.85(15) . 4_565
C14 U1 C5 91.3(3) . 4_565
C5 U1 C5 102.1(2) . 4_565
N1 U1 C3' 94.25(16) . 4_565
C14 U1 C3' 85.84(17) . 4_565
C5 U1 C3' 135.0(3) . 4_565
C5 U1 C3' 33.4 4_565 4_565
N1 U1 C3' 94.25(16) . .
C14 U1 C3' 85.84(17) . .
C5 U1 C3' 33.4 . .
C5 U1 C3' 135.0(3) 4_565 .
C3' U1 C3' 165.4(3) 4_565 .
N1 U1 C2' 99.19(18) . .
C14 U1 C2' 115.11(15) . .
C5 U1 C2' 43.5 . .
C5 U1 C2' 133.0(3) 4_565 .
C3' U1 C2' 157.9(3) 4_565 .
C3' U1 C2' 29.6 . .
N1 U1 C2' 99.18(18) . 4_565
C14 U1 C2' 115.11(14) . 4_565
C5 U1 C2' 133.0(3) . 4_565
C5 U1 C2' 43.5 4_565 4_565
C3' U1 C2' 29.6 4_565 4_565
C3' U1 C2' 157.9(3) . 4_565
C2' U1 C2' 129.7(3) . 4_565
N1 U1 C1 131.27(17) . 4_565
C14 U1 C1 119.9(3) . 4_565
C5 U1 C1 101.4(2) . 4_565
C5 U1 C1 28.64(5) 4_565 4_565
C3' U1 C1 45.23(5) 4_565 4_565
C3' U1 C1 131.9(3) . 4_565
C2' U1 C1 113.9(3) . 4_565
C2' U1 C1 32.09(5) 4_565 4_565
N1 U1 C1 131.27(16) . .
C14 U1 C1 119.9(3) . .
C5 U1 C1 28.64(5) . .
C5 U1 C1 101.4(2) 4_565 .
C3' U1 C1 131.9(3) 4_565 .
C3' U1 C1 45.23(5) . .
C2' U1 C1 32.09(5) . .
C2' U1 C1 113.9(3) 4_565 .
C1 U1 C1 87.5(2) 4_565 .
N1 U1 C4' 118.30(18) . .
C14 U1 C4' 80.0(3) . .
C5 U1 C4' 12.0 . .
C5 U1 C4' 106.0(2) 4_565 .
C3' U1 C4' 136.7(3) 4_565 .
C3' U1 C4' 29.4 . .
C2' U1 C4' 48.2 . .
C2' U1 C4' 142.5(3) 4_565 .
C1 U1 C4' 110.4(3) 4_565 .
C1 U1 C4' 39.98(7) . .
N1 U1 C4' 118.30(18) . 4_565
C14 U1 C4' 80.0(3) . 4_565
C5 U1 C4' 106.0(2) . 4_565
C5 U1 C4' 12.0 4_565 4_565
C3' U1 C4' 29.4 4_565 4_565
C3' U1 C4' 136.7(3) . 4_565
C2' U1 C4' 142.5(3) . 4_565
C2' U1 C4' 48.2 4_565 4_565
C1 U1 C4' 39.98(7) 4_565 4_565
C1 U1 C4' 110.4(3) . 4_565
C4' U1 C4' 107.5(2) . 4_565
N1 U1 C4 97.26(16) . 4_565
C14 U1 C4 79.24(17) . 4_565
C5 U1 C4 128.8(3) . 4_565
C5 U1 C4 29.6 4_565 4_565
C3' U1 C4 8.7 4_565 4_565
C3' U1 C4 156.9(3) . 4_565
C2' U1 C4 161.1(3) . 4_565
C2' U1 C4 37.3 4_565 4_565
C1 U1 C4 47.41(5) 4_565 4_565
C1 U1 C4 130.8(3) . 4_565
C4' U1 C4 129.1(3) . 4_565
C4' U1 C4 22.9 4_565 4_565
N1 U1 C4 97.26(16) . .
C14 U1 C4 79.24(17) . .
C5 U1 C4 29.6 . .
C5 U1 C4 128.8(3) 4_565 .
C3' U1 C4 156.9(3) 4_565 .
C3' U1 C4 8.7 . .
C2' U1 C4 37.3 . .
C2' U1 C4 161.1(3) 4_565 .
C1 U1 C4 130.8(3) 4_565 .
C1 U1 C4 47.41(5) . .
C4' U1 C4 22.9 . .
C4' U1 C4 129.1(3) 4_565 .
C4 U1 C4 148.2(3) 4_565 .
N1 U1 C1' 127.0(2) . .
C14 U1 C1' 127.3(2) . .
C5 U1 C1' 36.54(7) . .
C5 U1 C1' 104.1(2) 4_565 .
C3' U1 C1' 131.9(3) 4_565 .
C3' U1 C1' 48.06(6) . .
C2' U1 C1' 29.0 . .
C2' U1 C1' 110.2(3) 4_565 .
C1 U1 C1' 86.7(2) 4_565 .
C1 U1 C1' 8.5 . .
C4' U1 C1' 47.42(7) . .
C4' U1 C1' 114.2(3) 4_565 .
C4 U1 C1' 132.6(3) 4_565 .
C4 U1 C1' 51.72(6) . .
N1 U1 C1' 127.0(2) . 4_565
C14 U1 C1' 127.3(2) . 4_565
C5 U1 C1' 104.1(2) . 4_565
C5 U1 C1' 36.54(7) 4_565 4_565
C3' U1 C1' 48.06(6) 4_565 4_565
C3' U1 C1' 131.9(3) . 4_565
C2' U1 C1' 110.2(3) . 4_565
C2' U1 C1' 29.0 4_565 4_565
C1 U1 C1' 8.5 4_565 4_565
C1 U1 C1' 86.7(2) . 4_565
C4' U1 C1' 114.2(3) . 4_565
C4' U1 C1' 47.42(7) 4_565 4_565
C4 U1 C1' 51.72(6) 4_565 4_565
C4 U1 C1' 132.6(3) . 4_565
C1' U1 C1' 84.7(2) . 4_565
N1 U1 C5' 141.91(10) . 4_565
C14 U1 C5' 104.1(3) . 4_565
C5 U1 C5' 90.2(2) . 4_565
C5 U1 C5' 17.2 4_565 4_565
C3' U1 C5' 47.77(7) 4_565 4_565
C3' U1 C5' 123.4(3) . 4_565
C2' U1 C5' 116.1(3) . 4_565
C2' U1 C5' 47.49(7) 4_565 4_565
C1 U1 C5' 20.1 4_565 4_565
C1 U1 C5' 85.0(2) . 4_565
C4' U1 C5' 96.7(2) . 4_565
C4' U1 C5' 28.64(5) 4_565 4_565
C4 U1 C5' 45.78(6) 4_565 4_565
C4 U1 C5' 119.2(2) . 4_565
C1' U1 C5' 87.2(2) . 4_565
C1' U1 C5' 28.38(6) 4_565 4_565
N1 U1 C5' 141.91(10) . .
C14 U1 C5' 104.1(3) . .
C5 U1 C5' 17.2 . .
C5 U1 C5' 90.2(2) 4_565 .
C3' U1 C5' 123.4(3) 4_565 .
C3' U1 C5' 47.78(7) . .
C2' U1 C5' 47.49(7) . .
C2' U1 C5' 116.1(3) 4_565 .
C1 U1 C5' 85.0(2) 4_565 .
C1 U1 C5' 20.1 . .
C4' U1 C5' 28.64(5) . .
C4' U1 C5' 96.7(2) 4_565 .
C4 U1 C5' 119.2(2) 4_565 .
C4 U1 C5' 45.78(6) . .
C1' U1 C5' 28.38(6) . .
C1' U1 C5' 87.2(2) 4_565 .
C5' U1 C5' 76.13(19) 4_565 .
N1 U1 C2 103.18(19) . .
C14 U1 C2 124.59(13) . .
C5 U1 C2 47.33(6) . .
C5 U1 C2 126.9(3) 4_565 .
C3' U1 C2 148.5(3) 4_565 .
C3' U1 C2 38.9 . .
C2' U1 C2 9.6 . .
C2' U1 C2 120.2(3) 4_565 .
C1 U1 C2 105.3(2) 4_565 .
C1 U1 C2 29.2 . .
C4' U1 C2 54.05(6) . .
C4' U1 C2 137.7(3) 4_565 .
C4 U1 C2 152.7(3) 4_565 .
C4 U1 C2 46.1 . .
C1' U1 C2 23.8 . .
C1' U1 C2 101.1(2) 4_565 .
C5' U1 C2 109.8(2) 4_565 .
C5' U1 C2 47.49(7) . .
N1 U1 C2 103.18(19) . 4_565
C14 U1 C2 124.59(13) . 4_565
C5 U1 C2 126.9(3) . 4_565
C5 U1 C2 47.33(6) 4_565 4_565
C3' U1 C2 38.9 4_565 4_565
C3' U1 C2 148.5(3) . 4_565
C2' U1 C2 120.2(3) . 4_565
C2' U1 C2 9.6 4_565 4_565
C1 U1 C2 29.2 4_565 4_565
C1 U1 C2 105.3(2) . 4_565
C4' U1 C2 137.7(3) . 4_565
C4' U1 C2 54.05(6) 4_565 4_565
C4 U1 C2 46.1 4_565 4_565
C4 U1 C2 152.7(3) . 4_565
C1' U1 C2 101.1(2) . 4_565
C1' U1 C2 23.8 4_565 4_565
C5' U1 C2 47.49(7) 4_565 4_565
C5' U1 C2 109.8(2) . 4_565
C2 U1 C2 110.6(2) . 4_565
N1 U1 C3 85.28(15) . .
C14 U1 C3 99.17(16) . .
C5 U1 C3 47.7 . .
C5 U1 C3 147.8(3) 4_565 .
C3' U1 C3 174.5(3) 4_565 .
C3' U1 C3 19.6 . .
C2' U1 C3 18.4 . .
C2' U1 C3 145.0(3) 4_565 .
C1 U1 C3 132.2(3) 4_565 .
C1 U1 C3 47.2 . .
C4' U1 C3 47.3 . .
C4' U1 C3 153.7(3) 4_565 .
C4 U1 C3 176.3(3) 4_565 .
C4 U1 C3 28.3 . .
C1' U1 C3 46.1 . .
C1' U1 C3 128.5(3) 4_565 .
C5' U1 C3 132.1(2) 4_565 .
C5' U1 C3 57.77(6) . .
C2 U1 C3 27.4 . .
C2 U1 C3 135.9(3) 4_565 .
N1 U1 C3 85.28(15) . 4_565
C14 U1 C3 99.17(16) . 4_565
C5 U1 C3 147.8(3) . 4_565
C5 U1 C3 47.7 4_565 4_565
C3' U1 C3 19.6 4_565 4_565
C3' U1 C3 174.5(3) . 4_565
C2' U1 C3 145.0(3) . 4_565
C2' U1 C3 18.4 4_565 4_565
C1 U1 C3 47.2 4_565 4_565
C1 U1 C3 132.2(3) . 4_565
C4' U1 C3 153.7(3) . 4_565
C4' U1 C3 47.3 4_565 4_565
C4 U1 C3 28.3 4_565 4_565
C4 U1 C3 176.3(3) . 4_565
C1' U1 C3 128.5(3) . 4_565
C1' U1 C3 46.1 4_565 4_565
C5' U1 C3 57.77(6) 4_565 4_565
C5' U1 C3 132.1(2) . 4_565
C2 U1 C3 135.9(3) . 4_565
C2 U1 C3 27.4 4_565 4_565
C3 U1 C3 155.2(3) . 4_565
N1 U1 Si2 33.3(2) . .
C14 U1 Si2 37.2(4) . .
C5 U1 Si2 113.45(17) . .
C5 U1 Si2 113.45(17) 4_565 .
C3' U1 Si2 90.31(16) 4_565 .
C3' U1 Si2 90.31(16) . .
C2' U1 Si2 110.45(15) . .
C2' U1 Si2 110.45(15) 4_565 .
C1 U1 Si2 135.49(12) 4_565 .
C1 U1 Si2 135.49(12) . .
C4' U1 Si2 101.69(18) . .
C4' U1 Si2 101.69(18) 4_565 .
C4 U1 Si2 88.42(16) 4_565 .
C4 U1 Si2 88.42(16) . .
C1' U1 Si2 137.61(11) . .
C1' U1 Si2 137.61(10) 4_565 .
C5' U1 Si2 130.30(16) 4_565 .
C5' U1 Si2 130.30(16) . .
C2 U1 Si2 118.47(14) . .
C2 U1 Si2 118.47(14) 4_565 .
C3 U1 Si2 92.29(15) . .
C3 U1 Si2 92.29(15) 4_565 .
N1 U1 Si1 19.2(2) . .
C14 U1 Si1 89.6(4) . .
C5 U1 Si1 128.94(12) . .
C5 U1 Si1 128.94(12) 4_565 .
C3' U1 Si1 95.97(16) 4_565 .
C3' U1 Si1 95.97(16) . .
C2' U1 Si1 91.24(16) . .
C2' U1 Si1 91.24(16) 4_565 .
C1 U1 Si1 121.76(15) 4_565 .
C1 U1 Si1 121.76(15) . .
C4' U1 Si1 124.31(13) . .
C4' U1 Si1 124.31(13) 4_565 .
C4 U1 Si1 101.48(15) 4_565 .
C4 U1 Si1 101.48(15) . .
C1' U1 Si1 115.29(16) . .
C1' U1 Si1 115.29(16) 4_565 .
C5' U1 Si1 138.61(12) 4_565 .
C5' U1 Si1 138.61(12) . .
C2 U1 Si1 92.54(16) . .
C2 U1 Si1 92.54(16) 4_565 .
C3 U1 Si1 81.79(15) . .
C3 U1 Si1 81.79(15) 4_565 .
Si2 U1 Si1 52.43(17) . .
N1 Si1 C11 110.5(10) . .
N1 Si1 C12 120.7(16) . .
C11 Si1 C12 114.9(15) . .
N1 Si1 C12 120.7(16) . 4_565
C11 Si1 C12 114.9(15) . 4_565
C12 Si1 C12 70(3) . 4_565
N1 Si1 C12' 109.7(11) . 4_565
C11 Si1 C12' 94.7(14) . 4_565
C12 Si1 C12' 103(2) . 4_565
C12 Si1 C12' 33.3(17) 4_565 4_565
N1 Si1 C12' 109.7(11) . .
C11 Si1 C12' 94.7(14) . .
C12 Si1 C12' 33.3(17) . .
C12 Si1 C12' 103(2) 4_565 .
C12' Si1 C12' 133(3) 4_565 .
N1 Si1 U1 24.6(3) . .
C11 Si1 U1 85.9(9) . .
C12 Si1 U1 136.9(16) . .
C12 Si1 U1 136.9(16) 4_565 .
C12' Si1 U1 113.3(12) 4_565 .
C12' Si1 U1 113.3(12) . .
N1 Si2 C14 102.2(8) . .
N1 Si2 C13 114.2(7) . .
C14 Si2 C13 111.5(9) . .
N1 Si2 C13 114.2(7) . 4_565
C14 Si2 C13 111.5(9) . 4_565
C13 Si2 C13 103.4(16) . 4_565
N1 Si2 U1 46.0(3) . .
C14 Si2 U1 56.2(7) . .
C13 Si2 U1 128.2(8) . .
C13 Si2 U1 128.2(8) 4_565 .
Si2 N1 Si1 123.1(6) . .
Si2 N1 U1 100.7(4) . .
Si1 N1 U1 136.2(5) . .
C5 C1 C2 107.8 . .
C5 C1 C6 125.4 . .
C2 C1 C6 126.8 . .
C5 C1 U1 72.52(14) . .
C2 C1 U1 80.64(14) . .
C6 C1 U1 112.23(11) . .
C3 C2 C1 108.1 . .
C3 C2 C7 124.9 . .
C1 C2 C7 127.0 . .
C3 C2 U1 76.79(13) . .
C1 C2 U1 70.13(15) . .
C7 C2 U1 116.82(13) . .
C2 C3 C4 107.0 . .
C2 C3 C8 125.1 . .
C4 C3 C8 127.9 . .
C2 C3 U1 75.80(15) . .
C4 C3 U1 70.75(14) . .
C8 C3 U1 118.01(14) . .
C3 C4 C5 108.8 . .
C3 C4 C9 124.2 . .
C5 C4 C9 127.0 . .
C3 C4 U1 80.98(14) . .
C5 C4 U1 71.38(15) . .
C9 C4 U1 114.30(15) . .
C1 C5 C4 108.3 . .
C1 C5 C10 125.0 . .
C4 C5 C10 126.7 . .
C1 C5 U1 78.83(16) . .
C4 C5 U1 79.02(13) . .
C10 C5 U1 111.20(13) . .
C5' C1' C2' 107.9 . .
C5' C1' C6' 126.0 . .
C2' C1' C6' 126.1 . .
C5' C1' U1 76.82(15) . .
C2' C1' U1 71.97(12) . .
C6' C1' U1 117.19(12) . .
C3' C2' C1' 108.1 . .
C3' C2' C7' 125.9 . .
C1' C2' C7' 126.0 . .
C3' C2' U1 74.06(14) . .
C1' C2' U1 79.07(15) . .
C7' C2' U1 113.29(15) . .
C4' C3' C2' 107.9 . .
C4' C3' C8' 126.0 . .
C2' C3' C8' 126.1 . .
C4' C3' U1 78.15(16) . .
C2' C3' U1 76.29(16) . .
C8' C3' U1 112.07(16) . .
C3' C4' C5' 108.1 . .
C3' C4' C9' 125.9 . .
C5' C4' C9' 126.0 . .
C3' C4' U1 72.49(12) . .
C5' C4' U1 78.53(15) . .
C9' C4' U1 115.17(14) . .
C1' C5' C4' 108.0 . .
C1' C5' C10' 125.9 . .
C4' C5' C10' 126.1 . .
C1' C5' U1 74.80(15) . .
C4' C5' U1 72.83(13) . .
C10' C5' U1 118.31(10) . .
Si2 C14 U1 86.6(7) . .

loop_
_geom_bond_atom_site_label_1
_geom_bond_atom_site_label_2
_geom_bond_distance
_geom_bond_site_symmetry_2
U1 N1 2.221(8) .
U1 C14 2.52(2) .
U1 C5 2.750(5) .
U1 C5 2.750(5) 4_565
U1 C3' 2.7571 4_565
U1 C3' 2.7571 .
U1 C2' 2.786(3) .
U1 C2' 2.786(3) 4_565
U1 C1 2.829(6) 4_565
U1 C1 2.829(6) .
U1 C4' 2.829(5) .
U1 C4' 2.829(5) 4_565
U1 C4 2.849(2) 4_565
U1 C4 2.849(2) .
U1 C1' 2.876(6) .
U1 C1' 2.876(6) 4_565
U1 C5' 2.902(6) 4_565
U1 C5' 2.902(6) .
U1 C2 2.968(4) .
U1 C2 2.968(4) 4_565
U1 C3 2.9803(19) .
U1 C3 2.9803(19) 4_565
U1 Si2 3.032(6) .
U1 Si1 3.689(7) .
Si1 N1 1.750(10) .
Si1 C11 1.847(15) .
Si1 C12 1.863(18) .
Si1 C12 1.863(18) 4_565
Si1 C12' 1.902(18) 4_565
Si1 C12' 1.902(18) .
Si2 N1 1.693(9) .
Si2 C14 1.836(16) .
Si2 C13 1.872(15) .
Si2 C13 1.872(14) 4_565
C1 C5 1.3821 .
C1 C2 1.4689 .
C1 C6 1.5218 .
C2 C3 1.4092 .
C2 C7 1.5519 .
C3 C4 1.4290 .
C3 C8 1.5369 .
C4 C5 1.4335 .
C4 C9 1.4902 .
C5 C10 1.4543 .
C1' C5' 1.4168 .
C1' C2' 1.4187 .
C1' C6' 1.5084 .
C2' C3' 1.4182 .
C2' C7' 1.5059 .
C3' C4' 1.4171 .
C3' C8' 1.5087 .
C4' C5' 1.4194 .
C4' C9' 1.5067 .
C5' C10' 1.5072 .
